data_4342149
loop_
_publ_author_name
'Maheswari, K.'
'Rao, A. Ramakrishna'
'Reddy, N. Dastagiri'

_publ_section_title
;
 Insertion of benzonitrile into Al-N and ga-N bonds: formation of fused
 carbatriaza-gallanes/alanes and their subsequent synthesis from amidines
 and trimethyl-gallium/aluminum.
;
_journal_issue 4
_journal_name_full 'Inorganic chemistry'
_journal_page_first 2000
_journal_page_last 2008
_journal_paper_doi 10.1021/ic5029096
_journal_volume 54
_journal_year 2015
_chemical_formula_moiety 'C26 H42 Ga2 N4'
_chemical_formula_sum 'C26 H42 Ga2 N4'
_chemical_formula_weight 550.08
_chemical_name_systematic
;
 ? 
;
_space_group_crystal_system monoclinic
_space_group_IT_number 14
_space_group_name_Hall '-P 2yn'
_space_group_name_H-M_alt 'P 1 21/n 1'
_symmetry_space_group_name_Hall '-P 2yn'
_symmetry_space_group_name_H-M 'P 1 21/n 1'
_atom_sites_solution_hydrogens geom
_atom_sites_solution_primary direct
_atom_sites_solution_secondary difmap
_audit_creation_date 2014-10-17
_audit_creation_method
;
  Olex2 1.2
  (compiled Oct 26 2012 17:06:22, GUI svn.r4371)
;
_cell_angle_alpha 90.00
_cell_angle_beta 92.884(6)
_cell_angle_gamma 90.00
_cell_formula_units_Z 2
_cell_length_a 10.6745(7)
_cell_length_b 9.7298(5)
_cell_length_c 13.8119(7)
_cell_measurement_reflns_used 3422
_cell_measurement_temperature 150.00(10)
_cell_measurement_theta_max 28.6439
_cell_measurement_theta_min 3.8148
_cell_volume 1432.70(14)
_computing_cell_refinement
;
CrysAlisPro, Agilent Technologies,
Version 1.171.36.21 (release 14-08-2012 CrysAlis171 .NET)
(compiled Sep 14 2012,17:21:16)
;
_computing_data_collection
;
CrysAlisPro, Agilent Technologies,
Version 1.171.36.21 (release 14-08-2012 CrysAlis171 .NET)
(compiled Sep 14 2012,17:21:16)
;
_computing_data_reduction
;
CrysAlisPro, Agilent Technologies,
Version 1.171.36.21 (release 14-08-2012 CrysAlis171 .NET)
(compiled Sep 14 2012,17:21:16)
;
_computing_molecular_graphics
;
O. V. Dolomanov, L. J. Bourhis, R. J. Gildea, J. A. K. Howard and H. Puschmann,
OLEX2: a complete structure solution, refinement and analysis program.
J. Appl. Cryst. (2009). 42, 339-341.
;
_computing_publication_material
;
O. V. Dolomanov, L. J. Bourhis, R. J. Gildea, J. A. K. Howard and H. Puschmann,
OLEX2: a complete structure solution, refinement and analysis program.
J. Appl. Cryst. (2009). 42, 339-341.
;
_computing_structure_refinement
;
SHELXL, G.M. Sheldrick, Acta Cryst.
(2008). A64, 112-122
;
_computing_structure_solution
;
SHELXS, G.M. Sheldrick, Acta Cryst.
(2008). A64, 112-122
;
_diffrn_ambient_temperature 150.00(10)
_diffrn_detector_area_resol_mean 15.9821
_diffrn_measured_fraction_theta_full 0.9929
_diffrn_measured_fraction_theta_max 0.9325
_diffrn_measurement_details
;
  1 omega  -97.00   12.00   1.0000   10.0000
omega____ theta____ kappa____ phi______ frames
    -      -22.7238  -37.0000  -30.0000 109

  2 omega  -69.00  -42.00   1.0000   10.0000
omega____ theta____ kappa____ phi______ frames
    -      -22.7238  120.0000   22.0000 27

  3 omega  -10.00   97.00   1.0000   10.0000
omega____ theta____ kappa____ phi______ frames
    -       24.1301   77.0000 -150.0000 107

  4 omega  -52.00   50.00   1.0000   10.0000
omega____ theta____ kappa____ phi______ frames
    -      -22.7238   57.0000  -30.0000 102

  5 omega  -49.00   22.00   1.0000   10.0000
omega____ theta____ kappa____ phi______ frames
    -       24.1301  -57.0000   90.0000 71
;
_diffrn_measurement_device_type 'Xcalibur, Eos'
_diffrn_measurement_method '\w scans'
_diffrn_orient_matrix_UB_11 0.0083015000
_diffrn_orient_matrix_UB_12 0.0228177000
_diffrn_orient_matrix_UB_13 -0.0480376000
_diffrn_orient_matrix_UB_21 0.0102866000
_diffrn_orient_matrix_UB_22 0.0678601000
_diffrn_orient_matrix_UB_23 0.0173631000
_diffrn_orient_matrix_UB_31 0.0652244000
_diffrn_orient_matrix_UB_32 -0.0135454000
_diffrn_orient_matrix_UB_33 0.0060063000
_diffrn_radiation_monochromator graphite
_diffrn_radiation_type 'Mo K\a'
_diffrn_radiation_wavelength 0.7107
_diffrn_reflns_av_R_equivalents 0.0305
_diffrn_reflns_av_unetI/netI 0.0336
_diffrn_reflns_limit_h_max 13
_diffrn_reflns_limit_h_min -13
_diffrn_reflns_limit_k_max 12
_diffrn_reflns_limit_k_min -13
_diffrn_reflns_limit_l_max 18
_diffrn_reflns_limit_l_min -17
_diffrn_reflns_number 9475
_diffrn_reflns_theta_full 25.00
_diffrn_reflns_theta_max 28.71
_diffrn_reflns_theta_min 3.82
_diffrn_source 'Enhance (Mo) X-ray Source'
_exptl_absorpt_coefficient_mu 1.899
_exptl_absorpt_correction_T_max 1.00000
_exptl_absorpt_correction_T_min 0.65954
_exptl_absorpt_correction_type multi-scan
_exptl_absorpt_process_details
;
CrysAlisPro, Agilent Technologies,
Version 1.171.36.21 (release 14-08-2012 CrysAlis171 .NET)
(compiled Sep 14 2012,17:21:16)
Empirical absorption correction using spherical harmonics,
 implemented in SCALE3 ABSPACK scaling algorithm.
;
_exptl_crystal_colour colourless
_exptl_crystal_colour_primary colourless
_exptl_crystal_density_diffrn 1.275
_exptl_crystal_density_method 'not measured'
_exptl_crystal_description block
_exptl_crystal_F_000 576
_exptl_crystal_size_max 0.42
_exptl_crystal_size_mid 0.35
_exptl_crystal_size_min 0.22
_refine_diff_density_max 1.283
_refine_diff_density_min -0.590
_refine_diff_density_rms 0.105
_refine_ls_extinction_method none
_refine_ls_goodness_of_fit_ref 1.337
_refine_ls_hydrogen_treatment mixed
_refine_ls_matrix_type full
_refine_ls_number_parameters 150
_refine_ls_number_reflns 3288
_refine_ls_number_restraints 0
_refine_ls_restrained_S_all 1.337
_refine_ls_R_factor_all 0.0620
_refine_ls_R_factor_gt 0.0519
_refine_ls_shift/su_max 0.000
_refine_ls_shift/su_mean 0.000
_refine_ls_structure_factor_coef Fsqd
_refine_ls_weighting_details 'calc w=1/[\s^2^(Fo^2^)+(0.0320P)^2^+4.3795P] where P=(Fo^2^+2Fc^2^)/3'
_refine_ls_weighting_scheme calc
_refine_ls_wR_factor_gt 0.1345
_refine_ls_wR_factor_ref 0.1385
_reflns_number_gt 2725
_reflns_number_total 3288
_reflns_threshold_expression >2sigma(I)
_cod_data_source_file ic5029096_si_002.cif
_cod_data_source_block compound_17
_cod_depositor_comments 'Adding full bibliography for 4342142--4342150.cif.'
_cod_original_cell_volume 1432.69(13)
_cod_database_code 4342149
_chemical_oxdiff_formula 'C12 H14 N4 Ga2'
_chemical_oxdiff_usercomment 'AT 150 k, COLORLESS, BLOCK, .45 .45 .4'
_reflns_odcompleteness_completeness 99.29
_reflns_odcompleteness_iscentric 1
_reflns_odcompleteness_theta 26.32
_olex2_refinement_description
;
1. Fixed Uiso
 At 1.2 times of:
  H12 of C12, H3 of N3, H9 of C9, H8 of C8, H10 of C10, H7 of C7
 At 1.5 times of:
  {H5A,H5B,H5C} of C5, {H1A,H1B,H1C} of C1, {H2A,H2B,H2C} of C2, {H6A,H6B,
  H6C} of C6, {H13A,H13B,H13C} of C13
2.a Aromatic/amide H refined with riding coordinates:
 C7(H7), C8(H8), C9(H9), C10(H10), C12(H12), N3(H3)
2.b Idealised Me refined as rotating group:
 C1(H1A,H1B,H1C), C2(H2A,H2B,H2C), C5(H5A,H5B,H5C), C6(H6A,H6B,H6C), C13(H13A,
 H13B,H13C)
;

loop_
_space_group_symop_id
_space_group_symop_operation_xyz
1 'x, y, z'
2 '-x+1/2, y+1/2, -z+1/2'
3 '-x, -y, -z'
4 'x-1/2, -y-1/2, z-1/2'

loop_
_atom_site_label
_atom_site_type_symbol
_atom_site_fract_x
_atom_site_fract_y
_atom_site_fract_z
_atom_site_U_iso_or_equiv
_atom_site_adp_type
_atom_site_occupancy
_atom_site_symmetry_multiplicity
_atom_site_calc_flag
_atom_site_refinement_flags
Ga1 Ga 0.93626(4) -0.00355(4) 0.59452(3) 0.02041(15) Uani 1 1 d .
C7 C 0.8462(4) 0.2385(4) 0.2775(3) 0.0260(9) Uani 1 1 d .
H7 H 0.8024 0.1563 0.2814 0.031 Uiso 1 1 calc R
C8 C 0.8572(5) 0.3019(5) 0.1886(3) 0.0336(11) Uani 1 1 d .
H8 H 0.8196 0.2626 0.1330 0.040 Uiso 1 1 calc R
C9 C 0.9673(4) 0.4200(5) 0.3538(3) 0.0286(9) Uani 1 1 d .
H9 H 1.0036 0.4604 0.4094 0.034 Uiso 1 1 calc R
C10 C 0.9798(5) 0.4812(5) 0.2643(4) 0.0356(11) Uani 1 1 d .
H10 H 1.0260 0.5618 0.2597 0.043 Uiso 1 1 calc R
C11 C 0.9004(4) 0.2976(4) 0.3604(3) 0.0208(8) Uani 1 1 d .
C12 C 0.9237(5) 0.4231(5) 0.1820(3) 0.0370(12) Uani 1 1 d .
H12 H 0.9306 0.4654 0.1221 0.044 Uiso 1 1 calc R
C1 C 0.7084(5) 0.4995(5) 0.4600(4) 0.0380(11) Uani 1 1 d .
H1A H 0.7727 0.5592 0.4870 0.057 Uiso 1 1 calc R
H1B H 0.6284 0.5440 0.4624 0.057 Uiso 1 1 calc R
H1C H 0.7249 0.4790 0.3938 0.057 Uiso 1 1 calc R
N3 N 0.8330(3) 0.3022(4) 0.5291(2) 0.0239(7) Uani 1 1 d .
H3 H 0.8739 0.3112 0.5840 0.029 Uiso 1 1 calc R
C4 C 0.8901(4) 0.2286(4) 0.4572(3) 0.0195(8) Uani 1 1 d .
C2 C 0.6134(4) 0.2648(5) 0.4712(4) 0.0349(11) Uani 1 1 d .
H2A H 0.5307 0.3036 0.4705 0.052 Uiso 1 1 calc R
H2B H 0.6151 0.1807 0.5076 0.052 Uiso 1 1 calc R
H2C H 0.6356 0.2464 0.4060 0.052 Uiso 1 1 calc R
C3 C 0.7073(4) 0.3664(5) 0.5184(3) 0.0270(9) Uani 1 1 d .
N1 N 0.9385(3) 0.1108(4) 0.4738(2) 0.0217(7) Uani 1 1 d .
C5 C 1.0033(4) 0.1057(5) 0.7062(3) 0.0281(9) Uani 1 1 d .
H5A H 1.0442 0.0457 0.7530 0.042 Uiso 1 1 calc R
H5B H 0.9357 0.1527 0.7354 0.042 Uiso 1 1 calc R
H5C H 1.0625 0.1717 0.6844 0.042 Uiso 1 1 calc R
C6 C 0.7771(5) -0.1054(5) 0.5980(3) 0.0355(11) Uani 1 1 d .
H6A H 0.7518 -0.1353 0.5338 0.053 Uiso 1 1 calc R
H6B H 0.7137 -0.0465 0.6223 0.053 Uiso 1 1 calc R
H6C H 0.7883 -0.1838 0.6397 0.053 Uiso 1 1 calc R
C13 C 0.6715(5) 0.3981(7) 0.6217(4) 0.0463(14) Uani 1 1 d .
H13A H 0.7299 0.4630 0.6506 0.069 Uiso 1 1 calc R
H13B H 0.6735 0.3150 0.6591 0.069 Uiso 1 1 calc R
H13C H 0.5885 0.4364 0.6202 0.069 Uiso 1 1 calc R

loop_
_atom_site_aniso_label
_atom_site_aniso_U_11
_atom_site_aniso_U_22
_atom_site_aniso_U_33
_atom_site_aniso_U_23
_atom_site_aniso_U_13
_atom_site_aniso_U_12
Ga1 0.0255(3) 0.0178(2) 0.0183(2) 0.00211(17) 0.00566(16) 0.00659(19)
C7 0.034(2) 0.019(2) 0.025(2) -0.0005(16) 0.0015(17) 0.0044(17)
C8 0.051(3) 0.029(2) 0.020(2) -0.0012(18) -0.0024(19) 0.009(2)
C9 0.032(2) 0.025(2) 0.028(2) -0.0016(18) 0.0008(18) 0.0001(19)
C10 0.045(3) 0.022(2) 0.041(3) 0.0051(19) 0.011(2) -0.003(2)
C11 0.022(2) 0.0178(19) 0.0232(19) 0.0033(15) 0.0030(15) 0.0093(16)
C12 0.060(3) 0.027(2) 0.025(2) 0.0098(19) 0.011(2) 0.011(2)
C1 0.037(3) 0.026(2) 0.050(3) -0.001(2) -0.004(2) 0.014(2)
N3 0.0281(19) 0.0252(18) 0.0183(16) -0.0021(14) 0.0001(13) 0.0119(15)
C4 0.0169(19) 0.0213(19) 0.0202(18) -0.0001(15) 0.0007(14) 0.0056(15)
C2 0.028(2) 0.037(3) 0.040(3) -0.004(2) 0.0031(19) 0.001(2)
C3 0.026(2) 0.027(2) 0.028(2) -0.0047(17) 0.0037(17) 0.0111(18)
N1 0.0250(18) 0.0200(17) 0.0203(16) 0.0022(13) 0.0044(13) 0.0079(14)
C5 0.034(2) 0.028(2) 0.023(2) -0.0001(17) 0.0021(17) 0.0007(19)
C6 0.034(3) 0.039(3) 0.034(2) -0.001(2) 0.0049(19) 0.000(2)
C13 0.043(3) 0.062(4) 0.034(3) -0.016(3) 0.007(2) 0.019(3)

loop_
_atom_type_symbol
_atom_type_description
_atom_type_scat_dispersion_real
_atom_type_scat_dispersion_imag
_atom_type_scat_source
C C 0.0033 0.0016 'International Tables Vol C Tables 4.2.6.8 and 6.1.1.4'
H H 0.0000 0.0000 'International Tables Vol C Tables 4.2.6.8 and 6.1.1.4'
N N 0.0061 0.0033 'International Tables Vol C Tables 4.2.6.8 and 6.1.1.4'
Ga Ga 0.2307 1.6083 'International Tables Vol C Tables 4.2.6.8 and 6.1.1.4'

loop_
_geom_angle_atom_site_label_1
_geom_angle_atom_site_label_2
_geom_angle_atom_site_label_3
_geom_angle
_geom_angle_site_symmetry_1
_geom_angle_site_symmetry_3
N1 Ga1 Ga1 40.56(9) . 3_756
N1 Ga1 Ga1 41.35(10) 3_756 3_756
N1 Ga1 N1 81.92(14) 3_756 .
N1 Ga1 C5 115.47(17) 3_756 .
C5 Ga1 Ga1 120.23(13) . 3_756
C5 Ga1 N1 109.34(17) . .
C6 Ga1 Ga1 117.50(14) . 3_756
C6 Ga1 N1 110.59(19) . 3_756
C6 Ga1 N1 110.24(18) . .
C6 Ga1 C5 122.00(19) . .
C11 C7 C8 120.0(4) . .
C12 C8 C7 120.4(4) . .
C10 C9 C11 119.9(4) . .
C12 C10 C9 120.2(4) . .
C7 C11 C9 119.7(4) . .
C7 C11 C4 120.3(4) . .
C9 C11 C4 120.0(4) . .
C10 C12 C8 119.9(4) . .
C4 N3 C3 125.0(3) . .
N3 C4 C11 117.4(3) . .
N1 C4 C11 121.0(3) . .
N1 C4 N3 121.5(4) . .
C1 C3 C2 110.2(4) . .
N3 C3 C1 112.3(4) . .
N3 C3 C2 110.0(4) . .
N3 C3 C13 105.1(4) . .
C13 C3 C1 109.3(4) . .
C13 C3 C2 109.9(4) . .
Ga1 N1 Ga1 98.09(14) 3_756 .
C4 N1 Ga1 128.9(3) . .
C4 N1 Ga1 131.9(3) . 3_756

loop_
_geom_bond_atom_site_label_1
_geom_bond_atom_site_label_2
_geom_bond_distance
_geom_bond_site_symmetry_2
Ga1 Ga1 3.0052(8) 3_756
Ga1 N1 1.974(3) 3_756
Ga1 N1 2.005(3) .
Ga1 C5 1.977(4) .
Ga1 C6 1.969(5) .
C7 C8 1.384(6) .
C7 C11 1.382(6) .
C8 C12 1.383(7) .
C9 C10 1.385(6) .
C9 C11 1.394(6) .
C10 C12 1.379(7) .
C11 C4 1.504(5) .
C1 C3 1.527(6) .
N3 C4 1.390(5) .
N3 C3 1.481(5) .
C4 N1 1.273(5) .
C2 C3 1.529(7) .
C3 C13 1.527(6) .
N1 Ga1 1.974(3) 3_756
